data_4075018
loop_
_publ_author_name
'Leung, Wing-Por'
'Wong, Kam-Wing'
'Wang, Zhong-Xia'
'Mak, Thomas C. W.'

_publ_section_title
;
 Synthesis and Structures of Novel Low-Valent Group 14
 1,3-Dimetallacyclobutanes
;
_journal_issue 8
_journal_name_full Organometallics
_journal_page_first 2037
_journal_paper_doi 10.1021/om051096e
_journal_volume 25
_journal_year 2006
_chemical_formula_sum 'C30 H54 N4 P2 Si2 Sn2'
_chemical_formula_weight 826.27
_chemical_name_systematic
; 
 ? 
;
_space_group_IT_number 61
_symmetry_cell_setting orthorhombic
_symmetry_space_group_name_Hall '-P 2ac 2ab'
_symmetry_space_group_name_H-M 'P b c a'
_atom_sites_solution_hydrogens geom
_atom_sites_solution_primary direct
_atom_sites_solution_secondary difmap
_audit_creation_method SHELXL-97
_cell_angle_alpha 90.00
_cell_angle_beta 90.00
_cell_angle_gamma 90.00
_cell_formula_units_Z 8
_cell_length_a 13.420(5)
_cell_length_b 18.214(12)
_cell_length_c 31.50(2)
_cell_measurement_temperature 293(2)
_cell_volume 7700(8)
_computing_cell_refinement 'BIOTEX RIGAKU'
_computing_data_collection 'RAXIS-IIC RIGAKU'
_computing_data_reduction 'BIOTEX RIGAKU'
_computing_molecular_graphics 'SIEMENS SHELXTL'
_computing_publication_material 'SIEMENS SHELXTL'
_computing_structure_refinement 'SHELXL-97 (Sheldrick, 1997)'
_computing_structure_solution 'SHELXS-97 (Sheldrick, 1990)'
_diffrn_ambient_temperature 293(2)
_diffrn_measured_fraction_theta_full 0.884
_diffrn_measured_fraction_theta_max 0.884
_diffrn_measurement_device_type 'RAXIS-IIC RIGAKU'
_diffrn_measurement_method IP
_diffrn_radiation_monochromator graphite
_diffrn_radiation_source 'fine-focus sealed tube'
_diffrn_radiation_type MoK\a
_diffrn_radiation_wavelength 0.71073
_diffrn_reflns_av_R_equivalents 0.1036
_diffrn_reflns_av_sigmaI/netI 0.0781
_diffrn_reflns_limit_h_max 14
_diffrn_reflns_limit_h_min -15
_diffrn_reflns_limit_k_max 22
_diffrn_reflns_limit_k_min 0
_diffrn_reflns_limit_l_max 38
_diffrn_reflns_limit_l_min -38
_diffrn_reflns_number 18654
_diffrn_reflns_theta_full 25.49
_diffrn_reflns_theta_max 25.49
_diffrn_reflns_theta_min 1.99
_exptl_absorpt_coefficient_mu 1.467
_exptl_absorpt_correction_T_max 0.8210
_exptl_absorpt_correction_T_min 0.5915
_exptl_absorpt_correction_type ABSCOR
_exptl_crystal_density_diffrn 1.426
_exptl_crystal_density_method 'not measured'
_exptl_crystal_F_000 3360
_exptl_crystal_size_max 0.40
_exptl_crystal_size_mid 0.36
_exptl_crystal_size_min 0.14
_refine_diff_density_max 1.459
_refine_diff_density_min -2.056
_refine_diff_density_rms 0.159
_refine_ls_extinction_coef 0.0023(3)
_refine_ls_extinction_expression Fc^*^=kFc[1+0.001xFc^2^\l^3^/sin(2\q)]^-1/4^
_refine_ls_extinction_method SHELXL
_refine_ls_goodness_of_fit_ref 1.124
_refine_ls_hydrogen_treatment mixed
_refine_ls_matrix_type full
_refine_ls_number_parameters 362
_refine_ls_number_reflns 6328
_refine_ls_number_restraints 0
_refine_ls_restrained_S_all 1.124
_refine_ls_R_factor_all 0.0847
_refine_ls_R_factor_gt 0.0749
_refine_ls_shift/su_max 0.001
_refine_ls_shift/su_mean 0.000
_refine_ls_structure_factor_coef Fsqd
_refine_ls_weighting_details 'calc w=1/[\s^2^(Fo^2^)+(0.1212P)^2^+0.0000P] where P=(Fo^2^+2Fc^2^)/3'
_refine_ls_weighting_scheme calc
_refine_ls_wR_factor_gt 0.1807
_refine_ls_wR_factor_ref 0.1896
_reflns_number_gt 5702
_reflns_number_total 6328
_reflns_threshold_expression >2sigma(I)
_cod_data_source_file om051096esi20051228_015903.cif
_cod_data_source_block wang75
_cod_depositor_comments
;
The following automatic conversions were performed:

'_symmetry_cell_setting' value 'Orthorhombic' changed to
'orthorhombic' according to
/home/saulius/struct/CIF-dictionaries/cif_core.dic dictionary named
'cif_core.dic' version 2.4.1 from 2010-06-29.

Automatic conversion script
Id: cif_fix_values 1715 2011-07-08 13:25:40Z adriana 
;
_cod_original_cell_volume 7699(7)
_cod_original_sg_symbol_H-M Pbca
_cod_database_code 4075018

loop_
_symmetry_equiv_pos_as_xyz
'x, y, z'
'-x+1/2, -y, z+1/2'
'-x, y+1/2, -z+1/2'
'x+1/2, -y+1/2, -z'
'-x, -y, -z'
'x-1/2, y, -z-1/2'
'x, -y-1/2, z-1/2'
'-x-1/2, y-1/2, z'

loop_
_atom_site_label
_atom_site_type_symbol
_atom_site_fract_x
_atom_site_fract_y
_atom_site_fract_z
_atom_site_U_iso_or_equiv
_atom_site_adp_type
_atom_site_occupancy
_atom_site_symmetry_multiplicity
_atom_site_calc_flag
_atom_site_refinement_flags
Sn1 Sn -0.11582(3) 0.82351(2) 0.174760(13) 0.0562(2) Uani 1 1 d .
Sn2 Sn 0.04930(3) 0.78781(2) 0.100786(13) 0.0541(2) Uani 1 1 d .
P1 P -0.15280(14) 0.83063(9) 0.06463(5) 0.0579(4) Uani 1 1 d .
P2 P 0.13461(12) 0.76893(9) 0.18954(5) 0.0511(4) Uani 1 1 d .
Si1 Si -0.11108(17) 0.67004(12) 0.03440(7) 0.0726(6) Uani 1 1 d .
Si2 Si 0.25483(16) 0.89862(11) 0.15035(7) 0.0674(5) Uani 1 1 d .
N1 N -0.0431(4) 0.9474(3) 0.16202(19) 0.0629(14) Uani 1 1 d .
N2 N -0.1082(4) 0.7503(3) 0.06155(17) 0.0611(13) Uani 1 1 d .
N3 N -0.1386(4) 0.6891(3) 0.16512(19) 0.0601(13) Uani 1 1 d .
N4 N 0.1665(4) 0.8334(3) 0.15878(16) 0.0559(12) Uani 1 1 d .
C1 C -0.0216(6) 1.0127(4) 0.1792(3) 0.076(2) Uani 1 1 d .
H1A H -0.0041 1.0147 0.2077 0.091 Uiso 1 1 calc R
C2 C -0.0245(7) 1.0777(4) 0.1562(3) 0.088(2) Uani 1 1 d .
H2A H -0.0071 1.1223 0.1685 0.105 Uiso 1 1 calc R
C3 C -0.0544(6) 1.0731(4) 0.1141(3) 0.081(2) Uani 1 1 d .
H3A H -0.0586 1.1158 0.0980 0.097 Uiso 1 1 calc R
C4 C -0.0778(6) 1.0074(4) 0.0958(2) 0.0718(18) Uani 1 1 d .
H4A H -0.0980 1.0051 0.0676 0.086 Uiso 1 1 calc R
C5 C -0.0709(5) 0.9427(3) 0.1205(2) 0.0555(14) Uani 1 1 d .
C6 C -0.0880(5) 0.8679(3) 0.10808(19) 0.0549(14) Uani 1 1 d .
C7 C -0.1346(6) 0.8846(4) 0.0158(2) 0.0741(19) Uani 1 1 d .
H7A H -0.1604 0.9341 0.0212 0.089 Uiso 1 1 calc R
C8 C -0.0222(7) 0.8917(5) 0.0060(3) 0.096(3) Uani 1 1 d .
H8A H -0.0133 0.9198 -0.0195 0.144 Uiso 1 1 calc R
H8B H 0.0060 0.8437 0.0022 0.144 Uiso 1 1 calc R
H8C H 0.0106 0.9160 0.0292 0.144 Uiso 1 1 calc R
C9 C -0.1934(9) 0.8524(7) -0.0225(3) 0.117(4) Uani 1 1 d .
H9A H -0.1817 0.8821 -0.0472 0.175 Uiso 1 1 calc R
H9B H -0.2634 0.8522 -0.0161 0.175 Uiso 1 1 calc R
H9C H -0.1714 0.8031 -0.0279 0.175 Uiso 1 1 calc R
C10 C -0.2887(6) 0.8343(4) 0.0731(3) 0.0723(19) Uani 1 1 d .
H10A H -0.3196 0.8208 0.0460 0.087 Uiso 1 1 calc R
C11 C -0.3232(8) 0.9119(6) 0.0830(5) 0.122(4) Uani 1 1 d .
H11A H -0.3941 0.9121 0.0872 0.182 Uiso 1 1 calc R
H11B H -0.3066 0.9437 0.0597 0.182 Uiso 1 1 calc R
H11C H -0.2908 0.9290 0.1083 0.182 Uiso 1 1 calc R
C12 C -0.3253(7) 0.7806(6) 0.1051(3) 0.092(3) Uani 1 1 d .
H12A H -0.3963 0.7852 0.1079 0.138 Uiso 1 1 calc R
H12B H -0.2943 0.7903 0.1319 0.138 Uiso 1 1 calc R
H12C H -0.3091 0.7317 0.0960 0.138 Uiso 1 1 calc R
C13 C -0.0364(11) 0.6754(8) -0.0152(4) 0.148(5) Uani 1 1 d .
H13A H 0.0298 0.6918 -0.0086 0.221 Uiso 1 1 calc R
H13B H -0.0672 0.7094 -0.0345 0.221 Uiso 1 1 calc R
H13C H -0.0333 0.6277 -0.0282 0.221 Uiso 1 1 calc R
C14 C -0.2396(9) 0.6386(7) 0.0206(5) 0.143(5) Uani 1 1 d .
H14A H -0.2791 0.6356 0.0460 0.215 Uiso 1 1 calc R
H14B H -0.2363 0.5911 0.0075 0.215 Uiso 1 1 calc R
H14C H -0.2696 0.6729 0.0013 0.215 Uiso 1 1 calc R
C15 C -0.0501(9) 0.5996(5) 0.0671(4) 0.121(4) Uani 1 1 d .
H15A H -0.0857 0.5941 0.0933 0.181 Uiso 1 1 calc R
H15B H 0.0172 0.6142 0.0729 0.181 Uiso 1 1 calc R
H15C H -0.0501 0.5537 0.0521 0.181 Uiso 1 1 calc R
C16 C -0.2047(6) 0.6335(5) 0.1675(3) 0.079(2) Uani 1 1 d .
H16A H -0.2708 0.6422 0.1602 0.095 Uiso 1 1 calc R
C17 C -0.1766(9) 0.5631(5) 0.1808(3) 0.097(3) Uani 1 1 d .
H17A H -0.2229 0.5253 0.1824 0.117 Uiso 1 1 calc R
C18 C -0.0809(9) 0.5519(5) 0.1910(3) 0.099(3) Uani 1 1 d .
H18A H -0.0600 0.5054 0.1994 0.119 Uiso 1 1 calc R
C19 C -0.0133(7) 0.6086(4) 0.1892(3) 0.078(2) Uani 1 1 d .
H19A H 0.0522 0.6004 0.1975 0.094 Uiso 1 1 calc R
C20 C -0.0410(5) 0.6778(4) 0.1751(2) 0.0590(16) Uani 1 1 d .
C21 C 0.0164(5) 0.7449(3) 0.16977(19) 0.0525(13) Uani 1 1 d .
C22 C 0.2213(6) 0.6902(4) 0.1888(3) 0.0675(17) Uani 1 1 d .
H22A H 0.1903 0.6508 0.2054 0.081 Uiso 1 1 calc R
C23 C 0.3211(7) 0.7088(5) 0.2103(3) 0.089(3) Uani 1 1 d .
H23A H 0.3641 0.6667 0.2093 0.134 Uiso 1 1 calc R
H23B H 0.3095 0.7223 0.2393 0.134 Uiso 1 1 calc R
H23C H 0.3521 0.7490 0.1956 0.134 Uiso 1 1 calc R
C24 C 0.2357(7) 0.6617(5) 0.1446(3) 0.088(3) Uani 1 1 d .
H24A H 0.2810 0.6209 0.1452 0.132 Uiso 1 1 calc R
H24B H 0.2626 0.6999 0.1271 0.132 Uiso 1 1 calc R
H24C H 0.1727 0.6460 0.1334 0.132 Uiso 1 1 calc R
C25 C 0.1312(5) 0.7946(4) 0.2458(2) 0.0585(15) Uani 1 1 d .
H25A H 0.1999 0.8049 0.2545 0.070 Uiso 1 1 calc R
C26 C 0.0930(7) 0.7315(5) 0.2739(2) 0.082(2) Uani 1 1 d .
H26A H 0.0922 0.7470 0.3030 0.123 Uiso 1 1 calc R
H26B H 0.1361 0.6898 0.2708 0.123 Uiso 1 1 calc R
H26C H 0.0267 0.7184 0.2653 0.123 Uiso 1 1 calc R
C27 C 0.0715(7) 0.8627(4) 0.2542(2) 0.081(2) Uani 1 1 d .
H27A H 0.0722 0.8732 0.2840 0.122 Uiso 1 1 calc R
H27B H 0.0041 0.8553 0.2450 0.122 Uiso 1 1 calc R
H27C H 0.1001 0.9032 0.2389 0.122 Uiso 1 1 calc R
C28 C 0.2792(9) 0.9574(6) 0.1979(3) 0.117(4) Uani 1 1 d .
H28A H 0.3014 0.9271 0.2210 0.176 Uiso 1 1 calc R
H28B H 0.2190 0.9823 0.2059 0.176 Uiso 1 1 calc R
H28D H 0.3297 0.9929 0.1913 0.176 Uiso 1 1 calc R
C29 C 0.3786(8) 0.8635(8) 0.1345(5) 0.134(4) Uani 1 1 d .
H29A H 0.3717 0.8326 0.1100 0.201 Uiso 1 1 calc R
H29D H 0.4067 0.8356 0.1574 0.201 Uiso 1 1 calc R
H29B H 0.4216 0.9040 0.1279 0.201 Uiso 1 1 calc R
C30 C 0.2118(8) 0.9582(5) 0.1059(3) 0.092(3) Uani 1 1 d .
H30D H 0.1995 0.9285 0.0813 0.138 Uiso 1 1 calc R
H30A H 0.2623 0.9939 0.0995 0.138 Uiso 1 1 calc R
H30B H 0.1516 0.9829 0.1140 0.138 Uiso 1 1 calc R

loop_
_atom_site_aniso_label
_atom_site_aniso_U_11
_atom_site_aniso_U_22
_atom_site_aniso_U_33
_atom_site_aniso_U_23
_atom_site_aniso_U_13
_atom_site_aniso_U_12
Sn1 0.0563(4) 0.0514(3) 0.0610(3) 0.00179(17) 0.00524(16) 0.00341(18)
Sn2 0.0541(3) 0.0489(3) 0.0593(3) -0.00277(17) 0.00365(16) -0.00145(18)
P1 0.0582(11) 0.0539(9) 0.0616(9) 0.0051(7) -0.0049(7) -0.0037(7)
P2 0.0503(10) 0.0419(8) 0.0612(9) -0.0013(6) -0.0022(6) 0.0021(6)
Si1 0.0766(15) 0.0670(13) 0.0742(12) -0.0198(10) 0.0048(9) -0.0111(10)
Si2 0.0620(12) 0.0595(11) 0.0807(12) 0.0014(9) 0.0025(8) -0.0158(9)
N1 0.071(4) 0.044(3) 0.074(3) -0.008(2) -0.004(2) 0.002(2)
N2 0.064(4) 0.052(3) 0.067(3) -0.004(2) -0.004(2) -0.008(3)
N3 0.052(3) 0.047(3) 0.081(4) 0.004(3) 0.000(2) -0.009(2)
N4 0.056(3) 0.051(3) 0.061(3) -0.005(2) 0.000(2) -0.003(2)
C1 0.073(5) 0.065(4) 0.089(5) -0.017(4) -0.005(3) 0.007(4)
C2 0.079(6) 0.045(4) 0.139(8) -0.024(4) 0.006(5) -0.003(4)
C3 0.092(7) 0.047(4) 0.104(6) 0.004(4) 0.001(4) 0.005(4)
C4 0.077(5) 0.051(4) 0.087(5) 0.011(3) -0.002(4) 0.001(4)
C5 0.051(4) 0.045(3) 0.071(4) 0.001(3) 0.000(3) 0.002(3)
C6 0.063(4) 0.039(3) 0.063(3) 0.003(3) -0.004(3) -0.008(3)
C7 0.087(6) 0.072(5) 0.062(4) 0.005(3) -0.010(3) 0.001(4)
C8 0.110(7) 0.099(7) 0.078(5) 0.022(5) 0.014(4) -0.022(6)
C9 0.140(9) 0.140(9) 0.071(5) 0.022(6) -0.029(5) -0.020(8)
C10 0.056(4) 0.064(4) 0.097(5) 0.002(4) -0.010(3) 0.001(3)
C11 0.082(7) 0.073(6) 0.209(12) -0.012(7) 0.002(7) 0.010(5)
C12 0.058(5) 0.118(8) 0.100(6) 0.007(5) 0.011(4) -0.012(5)
C13 0.175(14) 0.160(12) 0.109(8) -0.044(8) 0.056(8) 0.001(9)
C14 0.095(8) 0.131(10) 0.204(14) -0.074(10) -0.017(8) -0.031(7)
C15 0.159(12) 0.069(6) 0.134(9) -0.037(6) -0.010(7) 0.014(6)
C16 0.063(5) 0.084(5) 0.090(5) -0.004(4) 0.007(4) -0.021(4)
C17 0.108(8) 0.060(5) 0.124(7) 0.016(4) -0.006(5) -0.037(5)
C18 0.107(8) 0.051(4) 0.139(8) 0.022(5) 0.000(6) -0.008(5)
C19 0.074(5) 0.046(4) 0.113(6) 0.012(4) -0.020(4) -0.002(3)
C20 0.059(5) 0.053(4) 0.065(4) 0.006(3) -0.004(3) -0.006(3)
C21 0.044(3) 0.042(3) 0.071(4) 0.003(3) -0.002(2) -0.006(3)
C22 0.058(4) 0.057(4) 0.088(5) -0.001(3) -0.010(3) 0.007(3)
C23 0.062(5) 0.092(6) 0.115(7) -0.014(5) -0.019(4) 0.029(4)
C24 0.090(6) 0.068(5) 0.106(6) -0.031(4) -0.015(4) 0.028(4)
C25 0.054(4) 0.059(4) 0.063(4) 0.001(3) -0.004(3) 0.002(3)
C26 0.097(6) 0.077(5) 0.073(4) 0.013(4) 0.003(4) -0.011(4)
C27 0.103(6) 0.072(5) 0.069(4) -0.011(4) 0.004(4) 0.015(5)
C28 0.143(10) 0.098(7) 0.111(7) -0.009(6) -0.011(6) -0.063(7)
C29 0.081(8) 0.143(11) 0.178(11) 0.038(9) 0.040(7) 0.001(7)
C30 0.098(7) 0.077(5) 0.101(6) 0.018(4) 0.000(5) -0.029(5)

loop_
_atom_type_symbol
_atom_type_description
_atom_type_scat_dispersion_real
_atom_type_scat_dispersion_imag
_atom_type_scat_source
C C 0.0033 0.0016 'International Tables Vol C Tables 4.2.6.8 and 6.1.1.4'
H H 0.0000 0.0000 'International Tables Vol C Tables 4.2.6.8 and 6.1.1.4'
N N 0.0061 0.0033 'International Tables Vol C Tables 4.2.6.8 and 6.1.1.4'
Si Si 0.0817 0.0704 'International Tables Vol C Tables 4.2.6.8 and 6.1.1.4'
P P 0.1023 0.0942 'International Tables Vol C Tables 4.2.6.8 and 6.1.1.4'
Sn Sn -0.6537 1.4246 'International Tables Vol C Tables 4.2.6.8 and 6.1.1.4'

loop_
_geom_angle_atom_site_label_1
_geom_angle_atom_site_label_2
_geom_angle_atom_site_label_3
_geom_angle
C6 Sn1 C21 91.8(2)
C6 Sn1 N3 104.9(2)
C21 Sn1 N3 58.0(2)
C6 Sn1 N1 57.8(2)
C21 Sn1 N1 104.6(2)
N3 Sn1 N1 157.02(19)
C6 Sn1 Sn2 46.02(18)
C21 Sn1 Sn2 45.78(15)
N3 Sn1 Sn2 78.54(14)
N1 Sn1 Sn2 78.48(13)
C21 Sn2 C6 88.2(2)
C21 Sn2 N2 101.75(19)
C6 Sn2 N2 64.2(2)
C21 Sn2 N4 64.04(19)
C6 Sn2 N4 102.16(19)
N2 Sn2 N4 161.61(18)
C21 Sn2 Sn1 44.16(15)
C6 Sn2 Sn1 44.06(15)
N2 Sn2 Sn1 80.63(13)
N4 Sn2 Sn1 80.99(13)
N2 P1 C6 102.5(3)
N2 P1 C7 113.1(3)
C6 P1 C7 112.2(3)
N2 P1 C10 114.6(3)
C6 P1 C10 111.3(4)
C7 P1 C10 103.4(4)
N4 P2 C21 102.3(3)
N4 P2 C25 114.2(3)
C21 P2 C25 112.5(3)
N4 P2 C22 113.5(3)
C21 P2 C22 111.7(3)
C25 P2 C22 103.1(3)
N2 Si1 C15 108.0(4)
N2 Si1 C13 111.5(5)
C15 Si1 C13 105.5(6)
N2 Si1 C14 113.8(4)
C15 Si1 C14 109.1(6)
C13 Si1 C14 108.6(7)
N4 Si2 C29 115.3(5)
N4 Si2 C30 108.0(4)
C29 Si2 C30 106.1(5)
N4 Si2 C28 113.4(4)
C29 Si2 C28 104.9(6)
C30 Si2 C28 108.8(5)
C1 N1 C5 120.1(6)
C1 N1 Sn1 145.6(5)
C5 N1 Sn1 89.4(4)
P1 N2 Si1 145.0(4)
P1 N2 Sn2 92.1(2)
Si1 N2 Sn2 119.8(3)
C16 N3 C20 120.4(6)
C16 N3 Sn1 144.5(5)
C20 N3 Sn1 90.1(4)
P2 N4 Si2 143.5(4)
P2 N4 Sn2 91.7(2)
Si2 N4 Sn2 123.1(3)
N1 C1 C2 122.8(7)
C1 C2 C3 117.1(7)
C4 C3 C2 121.5(8)
C3 C4 C5 118.9(7)
N1 C5 C4 119.5(6)
N1 C5 C6 111.3(5)
C4 C5 C6 129.1(6)
C5 C6 P1 131.1(5)
C5 C6 Sn1 96.4(4)
P1 C6 Sn1 119.9(3)
C5 C6 Sn2 119.3(5)
P1 C6 Sn2 94.1(3)
Sn1 C6 Sn2 89.9(2)
C8 C7 C9 111.8(8)
C8 C7 P1 109.9(5)
C9 C7 P1 112.3(6)
C12 C10 C11 111.8(8)
C12 C10 P1 113.6(6)
C11 C10 P1 111.4(6)
N3 C16 C17 121.9(8)
C18 C17 C16 118.0(8)
C17 C18 C19 120.4(8)
C18 C19 C20 121.3(8)
N3 C20 C19 117.9(6)
N3 C20 C21 110.8(6)
C19 C20 C21 131.2(7)
C20 C21 P2 130.2(5)
C20 C21 Sn1 96.2(4)
P2 C21 Sn1 121.3(3)
C20 C21 Sn2 119.1(4)
P2 C21 Sn2 94.3(3)
Sn1 C21 Sn2 90.1(2)
C24 C22 C23 111.8(7)
C24 C22 P2 111.2(5)
C23 C22 P2 111.8(5)
C27 C25 C26 109.8(7)
C27 C25 P2 113.3(5)
C26 C25 P2 111.9(5)

loop_
_geom_bond_atom_site_label_1
_geom_bond_atom_site_label_2
_geom_bond_distance
Sn1 C6 2.281(6)
Sn1 C21 2.285(6)
Sn1 N3 2.485(5)
Sn1 N1 2.491(6)
Sn1 Sn2 3.2806(13)
Sn2 C21 2.351(6)
Sn2 C6 2.361(7)
Sn2 N2 2.542(6)
Sn2 N4 2.550(5)
P1 N2 1.585(6)
P1 C6 1.758(6)
P1 C7 1.841(7)
P1 C10 1.844(8)
P2 N4 1.582(5)
P2 C21 1.760(6)
P2 C25 1.833(7)
P2 C22 1.846(7)
Si1 N2 1.693(6)
Si1 C15 1.836(11)
Si1 C13 1.859(11)
Si1 C14 1.869(10)
Si2 N4 1.699(6)
Si2 C29 1.849(11)
Si2 C30 1.863(9)
Si2 C28 1.871(10)
N1 C1 1.338(9)
N1 C5 1.364(9)
N3 C16 1.347(9)
N3 C20 1.363(9)
C1 C2 1.387(12)
C2 C3 1.388(13)
C3 C4 1.365(11)
C4 C5 1.414(9)
C5 C6 1.436(8)
C7 C8 1.546(11)
C7 C9 1.558(12)
C10 C12 1.489(11)
C10 C11 1.520(12)
C16 C17 1.400(13)
C17 C18 1.340(15)
C18 C19 1.375(12)
C19 C20 1.387(9)
C20 C21 1.453(9)
C22 C24 1.498(11)
C22 C23 1.539(11)
C25 C27 1.499(10)
C25 C26 1.538(10)
